data_7054144
loop_
_publ_author_name
'Nizhnik, Yakov P.'
'Lu, Jianjiang'
'Rosokha, Sergiy V.'
'Kochi, Jay K.'

_publ_section_title
;
 Lewis acid effects on donor--acceptor associations and redox reactions:
 ternary complexes of heteroaromatic N-oxides with boron trifluoride and
 organic donors
;
_journal_issue 11
_journal_name_full 'New Journal of Chemistry'
_journal_page_first 2317
_journal_paper_doi 10.1039/b9nj00205g
_journal_volume 33
_journal_year 2009
_chemical_formula_sum 'C37 H24 N2 O3'
_chemical_formula_weight 544.58
_chemical_name_systematic
;
?
;
_space_group_IT_number 2
_symmetry_cell_setting triclinic
_symmetry_space_group_name_Hall '-P 1'
_symmetry_space_group_name_H-M 'P -1'
_atom_sites_solution_hydrogens geom
_atom_sites_solution_primary direct
_atom_sites_solution_secondary difmap
_audit_creation_method SHELXL-97
_cell_angle_alpha 89.462(4)
_cell_angle_beta 76.889(4)
_cell_angle_gamma 80.215(4)
_cell_formula_units_Z 1
_cell_length_a 8.1578(16)
_cell_length_b 8.2030(16)
_cell_length_c 10.141(2)
_cell_measurement_reflns_used 1443
_cell_measurement_temperature 173(2)
_cell_measurement_theta_max 0.00
_cell_measurement_theta_min 0.00
_cell_volume 651.0(2)
_computing_cell_refinement 'Bruker SMART'
_computing_data_collection 'Bruker SMART'
_computing_data_reduction 'Bruker SAINT'
_computing_molecular_graphics 'Bruker SHELXTL'
_computing_publication_material 'Bruker SHELXTL'
_computing_structure_refinement 'SHELXL-97 (Sheldrick, 1997)'
_computing_structure_solution 'SHELXS-97 (Sheldrick, 1990)'
_diffrn_ambient_temperature 173(2)
_diffrn_measured_fraction_theta_full 0.990
_diffrn_measured_fraction_theta_max 0.952
_diffrn_measurement_device_type 'CCD area detector'
_diffrn_measurement_method 'phi and omega scans'
_diffrn_radiation_monochromator graphite
_diffrn_radiation_source 'fine-focus sealed tube'
_diffrn_radiation_type MoK\a
_diffrn_radiation_wavelength 0.71073
_diffrn_reflns_av_R_equivalents 0.0297
_diffrn_reflns_av_sigmaI/netI 0.0454
_diffrn_reflns_limit_h_max 11
_diffrn_reflns_limit_h_min -11
_diffrn_reflns_limit_k_max 11
_diffrn_reflns_limit_k_min -10
_diffrn_reflns_limit_l_max 14
_diffrn_reflns_limit_l_min -14
_diffrn_reflns_number 9011
_diffrn_reflns_theta_full 29.40
_diffrn_reflns_theta_max 30.51
_diffrn_reflns_theta_min 2.06
_exptl_absorpt_coefficient_mu 0.089
_exptl_absorpt_correction_T_max 0.9868
_exptl_absorpt_correction_T_min 0.9825
_exptl_absorpt_correction_type none
_exptl_crystal_colour yellow
_exptl_crystal_density_diffrn 1.389
_exptl_crystal_density_method 'not measured'
_exptl_crystal_description block
_exptl_crystal_F_000 284
_exptl_crystal_size_max 0.20
_exptl_crystal_size_mid 0.20
_exptl_crystal_size_min 0.15
_refine_diff_density_max 0.581
_refine_diff_density_min -0.163
_refine_diff_density_rms 0.060
_refine_ls_extinction_method none
_refine_ls_goodness_of_fit_ref 1.022
_refine_ls_hydrogen_treatment mixed
_refine_ls_matrix_type full
_refine_ls_number_parameters 217
_refine_ls_number_reflns 3789
_refine_ls_number_restraints 0
_refine_ls_restrained_S_all 1.022
_refine_ls_R_factor_all 0.1022
_refine_ls_R_factor_gt 0.0648
_refine_ls_shift/su_max 0.000
_refine_ls_shift/su_mean 0.000
_refine_ls_structure_factor_coef Fsqd
_refine_ls_weighting_details 'calc w=1/[\s^2^(Fo^2^)+(0.0949P)^2^+0.0765P] where P=(Fo^2^+2Fc^2^)/3'
_refine_ls_weighting_scheme calc
_refine_ls_wR_factor_gt 0.1606
_refine_ls_wR_factor_ref 0.1877
_reflns_number_gt 2386
_reflns_number_total 3789
_reflns_threshold_expression >2sigma(I)
_cod_data_source_file b9nj00205g.txt
_cod_data_source_block yak11
_cod_depositor_comments
;
The following automatic conversions were performed:

'_symmetry_cell_setting' value 'Triclinic' changed to 'triclinic'
according to
/usr/data/users/saulius/automatic-downloads/retrospective/RSC/lib/dictionaries/cif_core.dic
dictionary named 'cif_core.dic' version 2.4.2 from 2011-04-26.

Automatic conversion script
Id: cif_fix_values 2281 2013-09-26 08:29:07Z andrius 
;
_cod_original_sg_symbol_H-M 'P-1 '
_cod_database_code 7054144

loop_
_symmetry_equiv_pos_as_xyz
'x, y, z'
'-x, -y, -z'

loop_
_atom_site_label
_atom_site_type_symbol
_atom_site_fract_x
_atom_site_fract_y
_atom_site_fract_z
_atom_site_U_iso_or_equiv
_atom_site_adp_type
_atom_site_occupancy
_atom_site_symmetry_multiplicity
_atom_site_calc_flag
_atom_site_refinement_flags
C1 C 0.07552(19) 0.5138(2) 0.45326(15) 0.0273(3) Uani 1 1 d .
C2 C 0.0628(2) 0.6189(2) 0.34236(16) 0.0318(4) Uani 1 1 d .
C3 C 0.2130(2) 0.6457(2) 0.25265(17) 0.0401(4) Uani 1 1 d .
H3 H 0.2064 0.7169 0.1789 0.048 Uiso 1 1 calc R
C4 C 0.3714(2) 0.5690(3) 0.27056(19) 0.0446(5) Uani 1 1 d .
H4 H 0.4721 0.5881 0.2085 0.053 Uiso 1 1 calc R
C5 C 0.3850(2) 0.4652(2) 0.37713(19) 0.0409(4) Uani 1 1 d .
H5 H 0.4945 0.4130 0.3871 0.049 Uiso 1 1 calc R
C6 C 0.2387(2) 0.4366(2) 0.47020(17) 0.0320(4) Uani 1 1 d .
C7 C 0.2470(2) 0.3320(2) 0.58432(18) 0.0379(4) Uani 1 1 d .
H7 H 0.3552 0.2798 0.5973 0.046 Uiso 1 1 calc R
C8 C -0.1042(2) 0.6929(2) 0.32738(17) 0.0366(4) Uani 1 1 d .
H8 H -0.1141 0.7616 0.2527 0.044 Uiso 1 1 calc R
C9 C 0.05514(19) 0.05811(19) 0.00164(15) 0.0279(4) Uani 1 1 d .
C10 C 0.2326(2) 0.0164(2) -0.05961(16) 0.0303(4) Uani 1 1 d .
C11 C 0.3380(2) 0.1335(2) -0.05536(17) 0.0364(4) Uani 1 1 d .
H11 H 0.4564 0.1078 -0.0970 0.044 Uiso 1 1 calc R
C12 C 0.2713(2) 0.2859(2) 0.00885(18) 0.0379(4) Uani 1 1 d .
H12 H 0.3450 0.3629 0.0126 0.045 Uiso 1 1 calc R
C13 C 0.0982(2) 0.3285(2) 0.06797(17) 0.0364(4) Uani 1 1 d .
H13 H 0.0548 0.4344 0.1109 0.044 Uiso 1 1 calc R
C14 C -0.0124(2) 0.2172(2) 0.06485(15) 0.0302(4) Uani 1 1 d .
C15 C -0.1931(2) 0.2554(2) 0.12493(16) 0.0351(4) Uani 1 1 d .
H15 H -0.2400 0.3614 0.1667 0.042 Uiso 1 1 calc R
C16 C 0.2967(2) -0.1450(2) -0.12330(17) 0.0348(4) Uani 1 1 d .
H16 H 0.4148 -0.1740 -0.1650 0.042 Uiso 1 1 calc R
C17 C 0.1545(5) 1.0737(5) 0.3482(4) 0.0385(8) Uani 0.50 1 d P
C18 C 0.0591(4) 0.9949(4) 0.4714(3) 0.0344(7) Uani 0.50 1 d P
C19 C 0.0398(3) 0.9194(2) 0.5915(2) 0.0527(6) Uani 1 1 d .
C20 C 0.2333(5) 0.9168(5) 0.5291(3) 0.0350(8) Uani 0.50 1 d P
N1 N 0.2600(2) 0.9890(2) 0.40758(18) 0.0512(5) Uani 1 1 d .
O1 O 0.2736(4) 1.0528(5) 0.2950(3) 0.0672(9) Uani 0.50 1 d P
O2 O 0.4369(3) 0.9868(4) 0.3505(3) 0.0504(7) Uani 0.50 1 d P
O3 O 0.3458(4) 0.9093(5) 0.4641(4) 0.0656(9) Uani 0.50 1 d P

loop_
_atom_site_aniso_label
_atom_site_aniso_U_11
_atom_site_aniso_U_22
_atom_site_aniso_U_33
_atom_site_aniso_U_23
_atom_site_aniso_U_13
_atom_site_aniso_U_12
C1 0.0277(8) 0.0283(8) 0.0256(7) -0.0044(6) -0.0054(6) -0.0045(6)
C2 0.0381(9) 0.0304(9) 0.0274(8) -0.0018(6) -0.0072(7) -0.0076(7)
C3 0.0490(11) 0.0429(11) 0.0281(8) 0.0011(7) -0.0029(7) -0.0147(9)
C4 0.0384(10) 0.0546(13) 0.0379(10) -0.0071(9) 0.0044(8) -0.0176(9)
C5 0.0297(9) 0.0474(11) 0.0432(10) -0.0099(8) -0.0036(7) -0.0052(8)
C6 0.0291(8) 0.0331(9) 0.0332(8) -0.0074(7) -0.0075(7) -0.0027(7)
C7 0.0361(9) 0.0368(10) 0.0419(10) -0.0024(8) -0.0170(8) 0.0020(7)
C8 0.0457(10) 0.0338(9) 0.0329(9) 0.0043(7) -0.0159(7) -0.0044(8)
C9 0.0318(8) 0.0287(8) 0.0231(7) 0.0042(6) -0.0089(6) -0.0018(6)
C10 0.0309(8) 0.0325(9) 0.0271(8) 0.0050(6) -0.0087(6) -0.0017(7)
C11 0.0317(9) 0.0441(11) 0.0342(9) 0.0072(8) -0.0088(7) -0.0077(7)
C12 0.0430(10) 0.0383(10) 0.0365(9) 0.0061(7) -0.0119(8) -0.0152(8)
C13 0.0477(10) 0.0310(9) 0.0315(9) 0.0016(7) -0.0121(7) -0.0057(8)
C14 0.0364(9) 0.0293(9) 0.0247(7) 0.0033(6) -0.0096(6) -0.0020(7)
C15 0.0385(9) 0.0315(9) 0.0309(8) -0.0012(7) -0.0068(7) 0.0042(7)
C16 0.0311(9) 0.0376(10) 0.0321(8) 0.0023(7) -0.0061(7) 0.0025(7)
C17 0.045(2) 0.040(2) 0.0294(17) 0.0015(15) -0.0081(16) -0.0036(17)
C18 0.0295(16) 0.0349(18) 0.0356(18) -0.0049(15) -0.0048(13) -0.0001(15)
C19 0.0837(16) 0.0353(10) 0.0338(10) -0.0036(8) -0.0100(10) 0.0005(10)
C20 0.0333(19) 0.038(2) 0.0287(17) 0.0025(14) -0.0048(14) 0.0041(15)
N1 0.0605(12) 0.0432(10) 0.0403(10) -0.0072(8) 0.0013(8) 0.0009(9)
O1 0.0535(19) 0.080(2) 0.057(2) -0.0046(17) 0.0159(16) -0.0185(18)
O2 0.0317(14) 0.069(2) 0.0435(15) 0.0003(14) 0.0054(11) -0.0073(13)
O3 0.0345(17) 0.071(2) 0.088(3) -0.0173(19) -0.0194(18) 0.0089(16)

loop_
_atom_type_symbol
_atom_type_description
_atom_type_scat_dispersion_real
_atom_type_scat_dispersion_imag
_atom_type_scat_source
C C 0.0033 0.0016 'International Tables Vol C Tables 4.2.6.8 and 6.1.1.4'
H H 0.0000 0.0000 'International Tables Vol C Tables 4.2.6.8 and 6.1.1.4'
N N 0.0061 0.0033 'International Tables Vol C Tables 4.2.6.8 and 6.1.1.4'
O O 0.0106 0.0060 'International Tables Vol C Tables 4.2.6.8 and 6.1.1.4'

loop_
_geom_angle_atom_site_label_1
_geom_angle_atom_site_label_2
_geom_angle_atom_site_label_3
_geom_angle
_geom_angle_site_symmetry_1
_geom_angle_site_symmetry_3
C6 C1 C2 119.88(15) . .
C6 C1 C1 120.29(18) . 2_566
C2 C1 C1 119.83(18) . 2_566
C3 C2 C1 118.83(16) . .
C3 C2 C8 122.83(16) . .
C1 C2 C8 118.33(15) . .
C4 C3 C2 120.53(17) . .
C4 C3 H3 119.7 . .
C2 C3 H3 119.7 . .
C5 C4 C3 121.07(17) . .
C5 C4 H4 119.5 . .
C3 C4 H4 119.5 . .
C4 C5 C6 120.38(17) . .
C4 C5 H5 119.8 . .
C6 C5 H5 119.8 . .
C5 C6 C1 119.30(16) . .
C5 C6 C7 122.26(16) . .
C1 C6 C7 118.44(15) . .
C8 C7 C6 121.03(16) 2_566 .
C8 C7 H7 119.5 2_566 .
C6 C7 H7 119.5 . .
C7 C8 C2 122.06(16) 2_566 .
C7 C8 H8 119.0 2_566 .
C2 C8 H8 119.0 . .
C9 C9 C10 120.11(18) 2 .
C9 C9 C14 119.98(18) 2 .
C10 C9 C14 119.91(15) . .
C11 C10 C9 118.89(15) . .
C11 C10 C16 122.55(15) . .
C9 C10 C16 118.56(15) . .
C12 C11 C10 120.51(16) . .
C12 C11 H11 119.7 . .
C10 C11 H11 119.7 . .
C11 C12 C13 121.11(17) . .
C11 C12 H12 119.4 . .
C13 C12 H12 119.4 . .
C12 C13 C14 120.56(17) . .
C12 C13 H13 119.7 . .
C14 C13 H13 119.7 . .
C13 C14 C9 118.99(15) . .
C13 C14 C15 122.71(16) . .
C9 C14 C15 118.29(15) . .
C16 C15 C14 121.72(16) 2 .
C16 C15 H15 119.1 2 .
C14 C15 H15 119.1 . .
C15 C16 C10 121.34(16) 2 .
C15 C16 H16 119.3 2 .
C10 C16 H16 119.3 . .
O1 C17 N1 65.4(3) . .
O1 C17 C18 133.6(4) . .
N1 C17 C18 70.1(2) . .
O1 C17 C19 167.4(4) . 2_576
N1 C17 C19 118.5(3) . 2_576
C18 C17 C19 48.37(19) . 2_576
C18 C18 C19 72.5(4) 2_576 2_576
C18 C18 C19 62.8(4) 2_576 .
C19 C18 C19 135.2(3) 2_576 .
C18 C18 C17 138.8(5) 2_576 .
C19 C18 C17 67.5(2) 2_576 .
C19 C18 C17 155.9(3) . .
C18 C18 N1 168.1(5) 2_576 .
C19 C18 N1 115.2(3) 2_576 .
C19 C18 N1 109.0(2) . .
C17 C18 N1 47.74(18) . .
C18 C18 C20 122.6(5) 2_576 .
C19 C18 C20 162.2(3) 2_576 .
C19 C18 C20 60.7(2) . .
C17 C18 C20 95.8(3) . .
N1 C18 C20 48.34(17) . .
C18 C19 C18 44.8(3) 2_576 .
C18 C19 C17 64.2(2) 2_576 2_576
C18 C19 C17 108.4(2) . 2_576
C18 C19 C20 114.4(2) 2_576 .
C18 C19 C20 70.3(2) . .
C17 C19 C20 178.5(2) 2_576 .
O3 C20 N1 54.8(3) . .
O3 C20 C19 162.9(4) . .
N1 C20 C19 112.1(3) . .
O3 C20 C18 116.9(3) . .
N1 C20 C18 63.10(19) . .
C19 C20 C18 49.05(18) . .
O3 N1 O1 137.3(3) . .
O3 N1 C17 175.8(3) . .
O1 N1 C17 46.3(2) . .
O3 N1 C20 46.2(2) . .
O1 N1 C20 175.5(3) . .
C17 N1 C20 130.1(3) . .
O3 N1 O2 67.0(3) . .
O1 N1 O2 71.9(2) . .
C17 N1 O2 117.0(3) . .
C20 N1 O2 112.2(3) . .
O3 N1 C18 113.9(3) . .
O1 N1 C18 107.4(2) . .
C17 N1 C18 62.2(2) . .
C20 N1 C18 68.6(2) . .
O2 N1 C18 179.0(2) . .
C17 O1 N1 68.4(3) . .
C17 O1 O2 126.3(4) . .
N1 O1 O2 59.5(2) . .
N1 O2 O3 46.42(15) . .
N1 O2 O1 48.61(16) . .
O3 O2 O1 94.4(2) . .
C20 O3 N1 78.9(3) . .
C20 O3 O2 143.3(4) . .
N1 O3 O2 66.6(3) . .

loop_
_geom_bond_atom_site_label_1
_geom_bond_atom_site_label_2
_geom_bond_distance
_geom_bond_site_symmetry_2
C1 C6 1.420(2) .
C1 C2 1.422(2) .
C1 C1 1.424(3) 2_566
C2 C3 1.399(2) .
C2 C8 1.435(2) .
C3 C4 1.388(3) .
C3 H3 0.9500 .
C4 C5 1.382(3) .
C4 H4 0.9500 .
C5 C6 1.397(2) .
C5 H5 0.9500 .
C6 C7 1.441(2) .
C7 C8 1.343(3) 2_566
C7 H7 0.9500 .
C8 C7 1.343(3) 2_566
C8 H8 0.9500 .
C9 C9 1.423(3) 2
C9 C10 1.424(2) .
C9 C14 1.424(2) .
C10 C11 1.401(2) .
C10 C16 1.439(2) .
C11 C12 1.381(3) .
C11 H11 0.9500 .
C12 C13 1.388(3) .
C12 H12 0.9500 .
C13 C14 1.394(2) .
C13 H13 0.9500 .
C14 C15 1.443(2) .
C15 C16 1.342(2) 2
C15 H15 0.9500 .
C16 C15 1.342(2) 2
C16 H16 0.9500 .
C17 O1 0.986(4) .
C17 N1 1.269(4) .
C17 C18 1.516(5) .
C17 C19 1.556(5) 2_576
C18 C18 0.997(6) 2_576
C18 C19 1.259(4) 2_576
C18 C19 1.350(4) .
C18 N1 1.612(4) .
C18 C20 1.683(5) .
C19 C18 1.259(4) 2_576
C19 C17 1.556(5) 2_576
C19 C20 1.558(4) .
C20 O3 0.993(4) .
C20 N1 1.350(4) .
N1 O3 1.125(4) .
N1 O1 1.241(4) .
N1 O2 1.425(3) .
O1 O2 1.573(5) .
O2 O3 1.429(5) .
